data_5000167
loop_
_publ_author_name
'Isakov, I. V.'

_publ_section_title
;
 Crystal structure of acrylamide
;
_journal_issue 6
_journal_name_full 'Journal of Structural Chemistry'
_journal_page_first 836
_journal_page_last 837
_journal_paper_doi 10.1007/BF00761167
_journal_volume 7
_journal_year 1967
_chemical_formula_sum 'C3 H5 N O'
_chemical_name_systematic Acrylamide
_space_group_IT_number 14
_symmetry_cell_setting monoclinic
_symmetry_space_group_name_Hall '-P 2ybc'
_symmetry_space_group_name_H-M 'P 1 21/c 1'
_cell_angle_alpha 90
_cell_angle_beta 118.57(3)
_cell_angle_gamma 90
_cell_formula_units_Z 4
_cell_length_a 8.408(3)
_cell_length_b 5.792(4)
_cell_length_c 9.777(3)
_cod_original_sg_symbol_H-M 'P 21/c'
_cod_original_formula_sum 'C3 H5 N1 O1'
_cod_database_code 5000167

loop_
_symmetry_equiv_pos_site_id
_symmetry_equiv_pos_as_xyz
1 x,y,z
2 -x,1/2+y,1/2-z
3 -x,-y,-z
4 x,-1/2-y,-1/2+z

loop_
_atom_site_label
_atom_site_type_symbol
_atom_site_fract_x
_atom_site_fract_y
_atom_site_fract_z
_atom_site_attached_hydrogens
C1 C 0.14800 0.35200 0.37600 2
C2 C 0.22000 0.49200 0.48800 1
C3 C 0.32700 0.75000 0.48200 0
N1 N 0.39400 0.87000 0.60600 2
O1 O 0.35000 0.75000 0.37100 0

loop_
_atom_type_symbol
_atom_type_radius_bond
C 0.68
N 0.68
O 0.68
